data_7113414
loop_
_publ_author_name
'Ayuk M. Ako'
'Yanhua Lan'
'Oliver Hampe'
'Eduard Cremades'
'Eliseo Ruiz'
'Christopher E. Anson'
'Annie K. Powell'

_publ_section_title
;
 All-round robustness of the Mn19 coordination cluster system:
 experimental validation of a theoretical prediction
;
_journal_name_full Chem.Commun.
_journal_page_first 5847
_journal_paper_doi 10.1039/C4CC01264J
_journal_volume 50
_journal_year 2014
_chemical_formula_moiety 'C117 H149 Cl6 Mn19 N O51, 2(Cl), 2(H2 O), 5(C H4 O), 5(C2 H3 N)'
_chemical_formula_sum 'C132 H188 Cl8 Mn19 N6 O58'
_chemical_formula_weight 4114.33
_chemical_name_systematic
;
 ?
;
_space_group_crystal_system triclinic
_space_group_IT_number 2
_space_group_name_Hall '-P 1'
_space_group_name_H-M_alt 'P -1'
_symmetry_space_group_name_Hall '-P 1'
_symmetry_space_group_name_H-M 'P -1'
_atom_sites_solution_hydrogens mixed
_atom_sites_solution_primary direct
_atom_sites_solution_secondary difmap
_audit_creation_method SHELXL-2013
_cell_angle_alpha 93.821(6)
_cell_angle_beta 99.472(6)
_cell_angle_gamma 95.429(6)
_cell_formula_units_Z 1
_cell_length_a 14.1015(10)
_cell_length_b 16.5323(12)
_cell_length_c 18.1689(15)
_cell_measurement_reflns_used 36957
_cell_measurement_temperature 180(2)
_cell_measurement_theta_max 27.10
_cell_measurement_theta_min 1.24
_cell_volume 4144.6(6)
_computing_cell_refinement 'X-Area 1.38 (Stoe & Cie GmbH, 2006)'
_computing_data_collection 'WinXpose 1.6.8 (Stoe & Cie GmbH, 2004)'
_computing_data_reduction 'X-Area 1.38 (Stoe & Cie GmbH, 2006)'
_computing_molecular_graphics 'Diamond 2.1 (Crystal Impact, 1998)'
_computing_publication_material 'SHELXL-2013 (Sheldrick, 2013)'
_computing_structure_refinement 'SHELXL-2013 (Sheldrick, 2013)'
_computing_structure_solution 'SHELXL-2013 (Sheldrick, 2013)'
_diffrn_ambient_temperature 180(2)
_diffrn_detector_area_resol_mean 6.667
_diffrn_measured_fraction_theta_full 0.998
_diffrn_measured_fraction_theta_max 0.999
_diffrn_measurement_device_type 'Stoe IPDS II'
_diffrn_measurement_method 'area detector, \w-scans'
_diffrn_radiation_type MoK\a
_diffrn_radiation_wavelength 0.71073
_diffrn_reflns_av_R_equivalents 0.0722
_diffrn_reflns_av_unetI/netI 0.0738
_diffrn_reflns_Laue_measured_fraction_full 0.998
_diffrn_reflns_Laue_measured_fraction_max 0.999
_diffrn_reflns_limit_h_max 15
_diffrn_reflns_limit_h_min -17
_diffrn_reflns_limit_k_max 20
_diffrn_reflns_limit_k_min -20
_diffrn_reflns_limit_l_max 22
_diffrn_reflns_limit_l_min -22
_diffrn_reflns_number 45111
_diffrn_reflns_point_group_measured_fraction_full 0.998
_diffrn_reflns_point_group_measured_fraction_max 0.999
_diffrn_reflns_theta_full 25.250
_diffrn_reflns_theta_max 26.372
_diffrn_reflns_theta_min 1.472
_diffrn_source 'fine-focus sealed tube'
_exptl_absorpt_coefficient_mu 1.603
_exptl_absorpt_correction_T_max 0.708
_exptl_absorpt_correction_T_min 0.488
_exptl_absorpt_correction_type multi-scan
_exptl_absorpt_process_details
;
XPREP in SHELXTL 6.14 (BrukerAXS Inc., 2003)
;
_exptl_crystal_colour 'dark brown'
_exptl_crystal_density_diffrn 1.648
_exptl_crystal_description block
_exptl_crystal_F_000 2097
_exptl_crystal_size_max 0.420
_exptl_crystal_size_mid 0.360
_exptl_crystal_size_min 0.250
_refine_diff_density_max 0.598
_refine_diff_density_min -0.822
_refine_diff_density_rms 0.085
_refine_ls_extinction_method none
_refine_ls_goodness_of_fit_ref 0.989
_refine_ls_hydrogen_treatment mixed
_refine_ls_matrix_type full
_refine_ls_number_parameters 1030
_refine_ls_number_reflns 16961
_refine_ls_number_restraints 53
_refine_ls_restrained_S_all 0.995
_refine_ls_R_factor_all 0.1044
_refine_ls_R_factor_gt 0.0583
_refine_ls_shift/su_max 0.000
_refine_ls_shift/su_mean 0.000
_refine_ls_structure_factor_coef Fsqd
_refine_ls_weighting_details
;
 w=1/[\s^2^(Fo^2^)+(0.0705P)^2^]
 where P=(Fo^2^+2Fc^2^)/3
;
_refine_ls_weighting_scheme calc
_refine_ls_wR_factor_gt 0.1290
_refine_ls_wR_factor_ref 0.1467
_reflns_Friedel_coverage 0.000
_reflns_number_gt 10434
_reflns_number_total 16961
_reflns_threshold_expression 'I > 2\s(I)'
_cod_data_source_file c4cc01264j2.cif
_cod_data_source_block 1107b
_cod_original_cell_volume 4144.6(5)
_cod_database_code 7113414
_shelx_space_group_comment
;
The symmetry employed for this shelxl refinement is uniquely defined
by the following loop, which should always be used as a source of
symmetry information in preference to the above space-group names.
They are only intended as comments.
;
_shelx_estimated_absorpt_t_min 0.552
_shelx_estimated_absorpt_t_max 0.690
_shelxl_version_number 2013-2

loop_
_space_group_symop_operation_xyz
'x, y, z'
'-x, -y, -z'

loop_
_atom_site_label
_atom_site_type_symbol
_atom_site_fract_x
_atom_site_fract_y
_atom_site_fract_z
_atom_site_U_iso_or_equiv
_atom_site_adp_type
_atom_site_occupancy
_atom_site_site_symmetry_order
_atom_site_calc_flag
_atom_site_refinement_flags_posn
_atom_site_refinement_flags_adp
_atom_site_refinement_flags_occupancy
_atom_site_disorder_assembly
_atom_site_disorder_group
Mn1 Mn 0.5000 0.5000 0.5000 0.0435(2) Uani 1 2 d S . P . .
Mn2 Mn 0.42060(5) 0.43878(4) 0.31309(4) 0.04421(18) Uani 1 1 d . . . . .
Mn3 Mn 0.33479(5) 0.33176(4) 0.43385(4) 0.04426(18) Uani 1 1 d . . . . .
Mn4 Mn 0.55278(5) 0.32444(4) 0.41385(4) 0.04413(18) Uani 1 1 d . . . . .
Mn5 Mn 0.26279(5) 0.27360(4) 0.25633(4) 0.04579(18) Uani 1 1 d . . . . .
Mn6 Mn 0.39964(5) 0.16612(4) 0.34817(4) 0.04490(18) Uani 1 1 d . . . . .
Mn7 Mn 0.47441(5) 0.27193(4) 0.23069(4) 0.04490(18) Uani 1 1 d . . . . .
Mn8 Mn 0.34249(6) 0.38938(4) 0.13415(4) 0.0508(2) Uani 1 1 d . . . . .
Mn9 Mn 0.17549(6) 0.17204(4) 0.37962(5) 0.0509(2) Uani 1 1 d . . . . .
Mn10 Mn 0.62388(5) 0.16315(4) 0.33532(4) 0.04753(19) Uani 1 1 d . . . . .
O1 O 0.4430(2) 0.38045(18) 0.39900(18) 0.0427(7) Uani 1 1 d . . . . .
O2 O 0.3783(2) 0.34198(18) 0.24687(18) 0.0455(8) Uani 1 1 d . . . . .
O3 O 0.3081(2) 0.24488(18) 0.35509(19) 0.0452(8) Uani 1 1 d . . . . .
O4 O 0.5024(2) 0.24273(18) 0.33293(19) 0.0449(8) Uani 1 1 d . . . . .
Cl1 Cl 0.23303(9) 0.41873(7) 0.32564(8) 0.0520(3) Uani 1 1 d . . . . .
Cl2 Cl 0.45170(9) 0.22580(7) 0.49475(7) 0.0513(3) Uani 1 1 d . . . . .
Cl3 Cl 0.61015(9) 0.39758(7) 0.29486(7) 0.0530(3) Uani 1 1 d . . . . .
O5 O 0.3520(2) 0.17730(19) 0.2269(2) 0.0509(8) Uani 1 1 d . . . . .
C1 C 0.3320(4) 0.1150(3) 0.1721(3) 0.0595(14) Uani 1 1 d . . . . .
H1A H 0.3527 0.0649 0.1924 0.089 Uiso 1 1 calc R U . . .
H1B H 0.3666 0.1281 0.1311 0.089 Uiso 1 1 calc R U . . .
H1C H 0.2623 0.1072 0.1532 0.089 Uiso 1 1 calc R U . . .
O6 O 0.4173(2) 0.49296(18) 0.22396(19) 0.0487(8) Uani 1 1 d . . . . .
C2 C 0.4636(4) 0.5685(3) 0.2221(3) 0.0468(11) Uani 1 1 d . . . . .
C3 C 0.4733(4) 0.6273(3) 0.2825(3) 0.0476(12) Uani 1 1 d . . . . .
C4 C 0.5195(4) 0.7042(3) 0.2761(3) 0.0528(13) Uani 1 1 d . . . . .
H4A H 0.5281 0.7439 0.3176 0.063 Uiso 1 1 calc R U . . .
C5 C 0.5536(4) 0.7255(3) 0.2117(3) 0.0527(13) Uani 1 1 d . . . . .
C6 C 0.5436(4) 0.6648(3) 0.1531(3) 0.0608(14) Uani 1 1 d . . . . .
H6A H 0.5669 0.6772 0.1085 0.073 Uiso 1 1 calc R U . . .
C7 C 0.5008(4) 0.5868(3) 0.1580(3) 0.0546(13) Uani 1 1 d . . . . .
C8 C 0.4338(4) 0.6074(3) 0.3517(3) 0.0500(12) Uani 1 1 d . . . . .
H8A H 0.4590 0.6512 0.3920 0.060 Uiso 1 1 calc R U . . .
H8B H 0.3625 0.6062 0.3412 0.060 Uiso 1 1 calc R U . . .
O7 O 0.4583(2) 0.53137(18) 0.37745(18) 0.0451(8) Uani 1 1 d . . . . .
C9 C 0.4986(5) 0.5212(3) 0.0958(3) 0.0675(16) Uani 1 1 d . . . . .
H9A H 0.5250 0.5461 0.0543 0.081 Uiso 1 1 calc R U . . .
H9B H 0.5418 0.4805 0.1146 0.081 Uiso 1 1 calc R U . . .
O8 O 0.4051(3) 0.4800(2) 0.0668(2) 0.0681(11) Uani 1 1 d D . . . .
H8 H 0.362(4) 0.513(3) 0.057(4) 0.082 Uiso 1 1 d D U . . .
C10 C 0.5963(5) 0.8106(3) 0.2042(4) 0.0716(17) Uani 1 1 d . . . . .
H10A H 0.6391 0.8093 0.1669 0.107 Uiso 1 1 calc R U . . .
H10B H 0.6335 0.8338 0.2526 0.107 Uiso 1 1 calc R U . . .
H10C H 0.5443 0.8442 0.1883 0.107 Uiso 1 1 calc R U . . .
O9 O 0.2165(2) 0.28983(19) 0.46019(19) 0.0487(8) Uani 1 1 d . . . . .
C11 C 0.1660(4) 0.3373(3) 0.5006(3) 0.0477(11) Uani 1 1 d . . . . .
C12 C 0.2159(4) 0.3930(3) 0.5594(3) 0.0479(11) Uani 1 1 d . . . . .
C13 C 0.1643(4) 0.4426(3) 0.5980(3) 0.0518(12) Uani 1 1 d . . . . .
H13A H 0.1984 0.4811 0.6368 0.062 Uiso 1 1 calc R U . . .
C14 C 0.0643(4) 0.4383(3) 0.5822(3) 0.0532(13) Uani 1 1 d . . . . .
C15 C 0.0163(4) 0.3829(3) 0.5236(3) 0.0544(13) Uani 1 1 d . . . . .
H15A H -0.0523 0.3789 0.5119 0.065 Uiso 1 1 calc R U . . .
C16 C 0.0658(4) 0.3332(3) 0.4815(3) 0.0512(12) Uani 1 1 d . . . . .
C17 C 0.3249(4) 0.3996(3) 0.5766(3) 0.0506(12) Uani 1 1 d . . . . .
H17A H 0.3489 0.4458 0.6147 0.061 Uiso 1 1 calc R U . . .
H17B H 0.3452 0.3492 0.5979 0.061 Uiso 1 1 calc R U . . .
O10 O 0.3673(2) 0.41161(19) 0.51242(19) 0.0469(8) Uani 1 1 d . . . . .
C18 C 0.0137(4) 0.2865(3) 0.4107(3) 0.0604(15) Uani 1 1 d . . . . .
H18A H -0.0567 0.2869 0.4094 0.073 Uiso 1 1 calc R U . . .
H18B H 0.0306 0.3151 0.3677 0.073 Uiso 1 1 calc R U . . .
O11 O 0.0344(3) 0.2030(2) 0.4014(2) 0.0623(10) Uani 1 1 d D . . . .
H11 H -0.012(4) 0.167(3) 0.410(3) 0.075 Uiso 1 1 d D U . . .
C19 C 0.0104(4) 0.4945(3) 0.6262(4) 0.0647(16) Uani 1 1 d . . . . .
H19A H -0.0489 0.5059 0.5941 0.097 Uiso 1 1 calc R U . . .
H19B H 0.0516 0.5457 0.6430 0.097 Uiso 1 1 calc R U . . .
H19C H -0.0061 0.4680 0.6698 0.097 Uiso 1 1 calc R U . . .
O12 O 0.6562(2) 0.26052(19) 0.43419(19) 0.0473(8) Uani 1 1 d . . . . .
C20 C 0.7152(3) 0.2669(3) 0.5019(3) 0.0466(11) Uani 1 1 d . . . . .
C21 C 0.7449(3) 0.3432(3) 0.5410(3) 0.0482(12) Uani 1 1 d . . . . .
C22 C 0.8080(4) 0.3484(3) 0.6091(3) 0.0551(13) Uani 1 1 d . . . . .
H22A H 0.8252 0.3999 0.6369 0.066 Uiso 1 1 calc R U . . .
C23 C 0.8465(4) 0.2800(4) 0.6374(3) 0.0574(13) Uani 1 1 d . . . . .
C24 C 0.8130(4) 0.2042(3) 0.5989(3) 0.0568(13) Uani 1 1 d . . . . .
H24A H 0.8367 0.1566 0.6184 0.068 Uiso 1 1 calc R U . . .
C25 C 0.7458(4) 0.1962(3) 0.5328(3) 0.0517(12) Uani 1 1 d . . . . .
C26 C 0.7078(3) 0.4181(3) 0.5087(3) 0.0500(12) Uani 1 1 d . . . . .
H26A H 0.7258 0.4651 0.5468 0.060 Uiso 1 1 calc R U . . .
H26B H 0.7392 0.4304 0.4652 0.060 Uiso 1 1 calc R U . . .
O13 O 0.6054(2) 0.40840(19) 0.48536(19) 0.0461(8) Uani 1 1 d . . . . .
C27 C 0.7010(4) 0.1140(3) 0.4965(3) 0.0576(13) Uani 1 1 d . . . . .
H27A H 0.7288 0.0712 0.5262 0.069 Uiso 1 1 calc R U . . .
H27B H 0.6307 0.1093 0.4972 0.069 Uiso 1 1 calc R U . . .
O14 O 0.7159(3) 0.0998(2) 0.4205(2) 0.0565(9) Uani 1 1 d D . . . .
H14 H 0.780(3) 0.099(4) 0.419(3) 0.068 Uiso 1 1 d D U . . .
C28 C 0.9224(4) 0.2882(4) 0.7072(4) 0.0730(17) Uani 1 1 d . . . . .
H28A H 0.8979 0.3163 0.7483 0.110 Uiso 1 1 calc R U . . .
H28B H 0.9810 0.3199 0.6979 0.110 Uiso 1 1 calc R U . . .
H28C H 0.9376 0.2339 0.7207 0.110 Uiso 1 1 calc R U . . .
O15 O 0.2176(2) 0.2937(2) 0.1555(2) 0.0526(9) Uani 1 1 d . . . . .
C29 C 0.1484(4) 0.2412(3) 0.1105(3) 0.0571(14) Uani 1 1 d . . . . .
C30 C 0.0678(4) 0.2085(3) 0.1375(3) 0.0584(14) Uani 1 1 d . . . . .
C31 C -0.0033(4) 0.1553(4) 0.0895(4) 0.0663(16) Uani 1 1 d . . . . .
H31A H -0.0580 0.1322 0.1081 0.080 Uiso 1 1 calc R U . . .
C32 C 0.0053(5) 0.1361(4) 0.0152(4) 0.0732(18) Uani 1 1 d . . . . .
C33 C 0.0865(5) 0.1687(4) -0.0102(4) 0.0700(17) Uani 1 1 d . . . . .
H33A H 0.0930 0.1560 -0.0608 0.084 Uiso 1 1 calc R U . . .
C34 C 0.1598(4) 0.2203(3) 0.0368(3) 0.0603(15) Uani 1 1 d . . . . .
C35 C 0.0586(4) 0.2283(3) 0.2187(3) 0.0609(15) Uani 1 1 d . . . . .
H35A H 0.0443 0.2856 0.2257 0.073 Uiso 1 1 calc R U . . .
H35B H 0.0041 0.1926 0.2311 0.073 Uiso 1 1 calc R U . . .
O16 O 0.1459(2) 0.2172(2) 0.2680(2) 0.0525(9) Uani 1 1 d . . . . .
C36 C 0.2506(5) 0.2475(4) 0.0098(3) 0.0690(16) Uani 1 1 d . . . . .
H36A H 0.2879 0.2107 -0.0121 0.083 Uiso 1 1 calc R U . . .
O17 O 0.2772(3) 0.3347(2) 0.0199(2) 0.0676(11) Uani 1 1 d D . . . .
H17 H 0.239(4) 0.362(4) -0.004(3) 0.081 Uiso 1 1 d D U . . .
C37 C -0.0743(5) 0.0799(5) -0.0362(4) 0.097(2) Uani 1 1 d . . . . .
H37A H -0.0466 0.0521 -0.0757 0.145 Uiso 1 1 calc R U . . .
H37B H -0.1244 0.1123 -0.0589 0.145 Uiso 1 1 calc R U . . .
H37C H -0.1029 0.0393 -0.0070 0.145 Uiso 1 1 calc R U . . .
O18 O 0.2964(2) 0.08742(19) 0.3570(2) 0.0515(8) Uani 1 1 d . . . . .
C38 C 0.2925(4) 0.0106(3) 0.3226(3) 0.0494(12) Uani 1 1 d . . . . .
C39 C 0.3755(4) -0.0300(3) 0.3314(3) 0.0493(12) Uani 1 1 d . . . . .
C40 C 0.3730(4) -0.1064(3) 0.2946(3) 0.0560(13) Uani 1 1 d . . . . .
H40A H 0.4298 -0.1336 0.3009 0.067 Uiso 1 1 calc R U . . .
C41 C 0.2893(4) -0.1449(3) 0.2485(3) 0.0570(14) Uani 1 1 d . . . . .
C42 C 0.2089(4) -0.1030(3) 0.2410(3) 0.0533(13) Uani 1 1 d . . . . .
H42A H 0.1511 -0.1279 0.2103 0.064 Uiso 1 1 calc R U . . .
C43 C 0.2087(4) -0.0254(3) 0.2766(3) 0.0516(12) Uani 1 1 d . . . . .
C44 C 0.4680(4) 0.0135(3) 0.3777(3) 0.0558(13) Uani 1 1 d . . . . .
H44A H 0.4598 0.0217 0.4306 0.067 Uiso 1 1 calc R U . . .
H44B H 0.5216 -0.0207 0.3754 0.067 Uiso 1 1 calc R U . . .
O19 O 0.4918(2) 0.09044(19) 0.3506(2) 0.0518(8) Uani 1 1 d . . . . .
C45 C 0.1216(4) 0.0204(3) 0.2590(3) 0.0565(14) Uani 1 1 d . . . . .
H45A H 0.1365 0.0635 0.2261 0.068 Uiso 1 1 calc R U . . .
H45B H 0.0675 -0.0177 0.2307 0.068 Uiso 1 1 calc R U . . .
O20 O 0.0908(3) 0.0571(2) 0.3231(2) 0.0578(9) Uani 1 1 d D . . . .
H20 H 0.065(4) 0.019(3) 0.348(3) 0.069 Uiso 1 1 d D U . . .
C46 C 0.2878(5) -0.2286(3) 0.2097(4) 0.0703(17) Uani 1 1 d . . . . .
H46A H 0.2326 -0.2382 0.1685 0.105 Uiso 1 1 calc R U . . .
H46B H 0.2819 -0.2697 0.2456 0.105 Uiso 1 1 calc R U . . .
H46C H 0.3479 -0.2323 0.1898 0.105 Uiso 1 1 calc R U . . .
O21 O 0.5631(2) 0.19776(19) 0.21130(18) 0.0474(8) Uani 1 1 d . . . . .
C47 C 0.5732(4) 0.1688(3) 0.1417(3) 0.0495(12) Uani 1 1 d . . . . .
C48 C 0.5592(4) 0.2159(3) 0.0811(3) 0.0504(12) Uani 1 1 d . . . . .
C49 C 0.5739(4) 0.1840(3) 0.0113(3) 0.0549(13) Uani 1 1 d . . . . .
H49A H 0.5641 0.2163 -0.0300 0.066 Uiso 1 1 calc R U . . .
C50 C 0.6024(4) 0.1065(3) 0.0002(3) 0.0547(13) Uani 1 1 d . . . . .
C51 C 0.6122(4) 0.0601(3) 0.0616(3) 0.0571(14) Uani 1 1 d . . . . .
H51A H 0.6307 0.0066 0.0554 0.069 Uiso 1 1 calc R U . . .
C52 C 0.5961(4) 0.0888(3) 0.1319(3) 0.0515(12) Uani 1 1 d . . . . .
C53 C 0.5321(4) 0.3020(3) 0.0912(3) 0.0537(13) Uani 1 1 d . . . . .
H53A H 0.5895 0.3381 0.1171 0.064 Uiso 1 1 calc R U . . .
H53B H 0.5121 0.3218 0.0413 0.064 Uiso 1 1 calc R U . . .
O22 O 0.4562(3) 0.3070(2) 0.13286(19) 0.0506(8) Uani 1 1 d . . . . .
C54 C 0.5995(4) 0.0355(3) 0.1956(3) 0.0573(14) Uani 1 1 d . . . . .
H54A H 0.5340 0.0267 0.2084 0.069 Uiso 1 1 calc R U . . .
H54B H 0.6178 -0.0182 0.1790 0.069 Uiso 1 1 calc R U . . .
O23 O 0.6658(3) 0.0682(2) 0.2613(2) 0.0594(10) Uani 1 1 d D . . . .
H23 H 0.715(3) 0.040(3) 0.275(3) 0.071 Uiso 1 1 d D U . . .
C55 C 0.6207(5) 0.0739(4) -0.0746(3) 0.0693(17) Uani 1 1 d . . . . .
H55A H 0.5986 0.1106 -0.1125 0.104 Uiso 1 1 calc R U . . .
H55B H 0.5852 0.0196 -0.0880 0.104 Uiso 1 1 calc R U . . .
H55C H 0.6900 0.0702 -0.0722 0.104 Uiso 1 1 calc R U . . .
O24 O 0.2170(3) 0.4635(2) 0.1327(3) 0.0790(14) Uani 1 1 d D . . . .
H24 H 0.173(4) 0.433(4) 0.149(4) 0.095 Uiso 1 1 d D U . . .
C56 C 0.2163(6) 0.5458(4) 0.1624(5) 0.093(2) Uani 1 1 d D . . . .
H56A H 0.1551 0.5659 0.1418 0.139 Uiso 1 1 calc R U . . .
H56B H 0.2702 0.5802 0.1487 0.139 Uiso 1 1 calc R U . . .
H56C H 0.2232 0.5477 0.2171 0.139 Uiso 1 1 calc R U . . .
O25A O 0.1920(14) 0.1171(10) 0.4869(13) 0.050(3) Uani 0.5 1 d D . P A 1
H25A H 0.1310 0.0977 0.4984 0.060 Uiso 0.5 1 calc R U P A 1
C57A C 0.2706(11) 0.1022(11) 0.5451(10) 0.077(3) Uiso 0.5 1 d D . P A 1
H57A H 0.2446 0.0704 0.5824 0.115 Uiso 0.5 1 calc R U P A 1
H57B H 0.3036 0.1543 0.5693 0.115 Uiso 0.5 1 calc R U P A 1
H57C H 0.3167 0.0716 0.5229 0.115 Uiso 0.5 1 calc R U P A 1
N1B N 0.1709(18) 0.0982(15) 0.4840(18) 0.050(3) Uani 0.5 1 d D . P A 2
C57B C 0.2408(12) 0.1066(11) 0.5331(11) 0.077(3) Uiso 0.5 1 d D . P A 2
C58B C 0.3044(13) 0.0993(11) 0.6021(10) 0.104(5) Uiso 0.5 1 d . . P A 2
H58A H 0.2662 0.0895 0.6417 0.156 Uiso 0.5 1 calc R U P A 2
H58B H 0.3480 0.1497 0.6159 0.156 Uiso 0.5 1 calc R U P A 2
H58C H 0.3425 0.0535 0.5957 0.156 Uiso 0.5 1 calc R U P A 2
O26 O 0.7529(3) 0.2479(2) 0.3155(2) 0.0642(10) Uani 1 1 d D . . . .
H26 H 0.765(4) 0.300(2) 0.339(3) 0.077 Uiso 1 1 d D U . . .
C59 C 0.7928(5) 0.2518(5) 0.2502(4) 0.092(2) Uani 1 1 d D . . . .
H59A H 0.8532 0.2884 0.2605 0.137 Uiso 1 1 calc R U . . .
H59B H 0.7471 0.2727 0.2112 0.137 Uiso 1 1 calc R U . . .
H59C H 0.8060 0.1972 0.2332 0.137 Uiso 1 1 calc R U . . .
Cl11 Cl 0.03427(13) 0.07504(10) 0.61261(12) 0.0851(5) Uani 1 1 d . . . . .
O51 O -0.0871(3) 0.0903(3) 0.4514(3) 0.0766(12) Uani 1 1 d D . . . .
H511 H -0.069(6) 0.046(4) 0.424(4) 0.115 Uiso 1 1 d D U . . .
H512 H -0.070(6) 0.083(5) 0.503(2) 0.115 Uiso 1 1 d D U . . .
O61 O 0.8090(5) -0.0219(5) 0.2613(4) 0.133(3) Uani 1 1 d D . . . .
H61 H 0.8538 -0.0191 0.2983 0.200 Uiso 1 1 calc DR U . . .
C61 C 0.8485(7) -0.0154(9) 0.1958(7) 0.164(5) Uani 1 1 d D . . . .
H61A H 0.8801 0.0400 0.1956 0.246 Uiso 1 1 calc R U . . .
H61B H 0.7969 -0.0271 0.1521 0.246 Uiso 1 1 calc R U . . .
H61C H 0.8962 -0.0546 0.1939 0.246 Uiso 1 1 calc R U . . .
O62 O 0.1203(9) 0.3866(7) -0.0684(7) 0.224(5) Uiso 1 1 d D . . . .
C62A C 0.0247(15) 0.3798(18) -0.0453(17) 0.144(10) Uiso 0.5 1 d D . P B 1
C62B C 0.049(2) 0.410(2) -0.0214(19) 0.189(15) Uiso 0.5 1 d D . P B 2
N71A N 0.294(3) 0.596(2) -0.014(2) 0.111(3) Uiso 0.3 1 d D . P C 1
C71A C 0.241(3) 0.646(2) -0.025(3) 0.100(4) Uiso 0.3 1 d D . P C 1
C72A C 0.178(2) 0.7040(19) -0.0545(19) 0.096(10) Uiso 0.3 1 d D . P C 1
N71B N 0.2889(11) 0.6071(9) 0.0049(8) 0.111(3) Uiso 0.7 1 d D . P D 2
C71B C 0.2431(14) 0.6599(10) -0.0120(10) 0.100(4) Uiso 0.7 1 d D . P D 2
C72B C 0.1886(10) 0.7267(9) -0.0306(9) 0.101(5) Uiso 0.7 1 d D . P D 2
N72A N 0.192(2) 0.2642(17) -0.3089(12) 0.132(5) Uiso 0.5 1 d D . P E 1
C73A C 0.171(2) 0.2661(18) -0.2477(15) 0.121(5) Uiso 0.5 1 d D . P E 1
C74A C 0.1611(19) 0.2962(17) -0.1772(14) 0.150(8) Uiso 0.5 1 d D . P E 1
N72B N 0.1407(11) 0.2403(10) -0.1872(9) 0.103(4) Uiso 0.5 1 d D . P F 2
C73B C 0.160(2) 0.2455(18) -0.2441(14) 0.121(5) Uiso 0.5 1 d D . P F 2
C74B C 0.174(3) 0.249(2) -0.3210(13) 0.132(5) Uiso 0.5 1 d D . P F 2
N73A N -0.1277(11) 0.4530(9) 0.1789(9) 0.121(5) Uiso 0.5 1 d D . P G 1
C75A C -0.1928(9) 0.4863(8) 0.1876(8) 0.072(3) Uiso 0.5 1 d D . P G 1
C76A C -0.2655(14) 0.5348(12) 0.1788(13) 0.133(7) Uiso 0.5 1 d D . P G 1
O63B O 0.0586(13) 0.4296(11) 0.1873(11) 0.180(7) Uiso 0.5 1 d D . P H 2
C63B C -0.0408(14) 0.4324(14) 0.1530(13) 0.136(7) Uiso 0.5 1 d D . P H 2

loop_
_atom_site_aniso_label
_atom_site_aniso_U_11
_atom_site_aniso_U_22
_atom_site_aniso_U_33
_atom_site_aniso_U_23
_atom_site_aniso_U_13
_atom_site_aniso_U_12
Mn1 0.0438(5) 0.0406(5) 0.0471(6) -0.0046(4) 0.0123(5) 0.0074(4)
Mn2 0.0502(4) 0.0379(4) 0.0453(4) -0.0029(3) 0.0120(3) 0.0066(3)
Mn3 0.0448(4) 0.0410(4) 0.0482(4) -0.0054(3) 0.0144(3) 0.0059(3)
Mn4 0.0442(4) 0.0406(4) 0.0487(4) -0.0048(3) 0.0120(3) 0.0094(3)
Mn5 0.0464(4) 0.0417(4) 0.0493(4) -0.0039(3) 0.0100(3) 0.0072(3)
Mn6 0.0456(4) 0.0387(4) 0.0526(4) -0.0023(3) 0.0152(3) 0.0080(3)
Mn7 0.0500(4) 0.0414(4) 0.0456(4) -0.0033(3) 0.0148(3) 0.0101(3)
Mn8 0.0601(5) 0.0445(4) 0.0480(4) -0.0017(3) 0.0097(4) 0.0101(3)
Mn9 0.0493(4) 0.0428(4) 0.0625(5) -0.0041(3) 0.0187(4) 0.0049(3)
Mn10 0.0478(4) 0.0435(4) 0.0539(5) -0.0020(3) 0.0153(3) 0.0113(3)
O1 0.0453(17) 0.0375(16) 0.0467(18) -0.0037(14) 0.0134(14) 0.0065(13)
O2 0.0519(19) 0.0417(16) 0.0446(18) -0.0036(14) 0.0132(15) 0.0105(14)
O3 0.0422(17) 0.0424(17) 0.0511(19) -0.0052(15) 0.0129(15) 0.0021(13)
O4 0.0442(17) 0.0408(16) 0.0511(19) -0.0036(14) 0.0130(15) 0.0086(14)
Cl1 0.0503(7) 0.0474(6) 0.0594(8) -0.0049(6) 0.0123(6) 0.0127(5)
Cl2 0.0554(7) 0.0499(6) 0.0507(7) 0.0011(5) 0.0134(6) 0.0115(5)
Cl3 0.0564(7) 0.0460(6) 0.0579(8) -0.0030(6) 0.0180(6) 0.0031(5)
O5 0.0509(19) 0.0445(17) 0.061(2) 0.0014(16) 0.0173(16) 0.0113(15)
C1 0.058(3) 0.059(3) 0.063(4) 0.005(3) 0.014(3) 0.007(3)
O6 0.061(2) 0.0373(16) 0.048(2) 0.0007(14) 0.0098(16) 0.0037(15)
C2 0.047(3) 0.042(2) 0.052(3) 0.003(2) 0.009(2) 0.008(2)
C3 0.052(3) 0.042(2) 0.049(3) -0.001(2) 0.011(2) 0.008(2)
C4 0.055(3) 0.039(2) 0.062(3) -0.004(2) 0.004(3) 0.010(2)
C5 0.056(3) 0.041(2) 0.061(3) 0.004(2) 0.012(3) 0.007(2)
C6 0.069(4) 0.056(3) 0.059(3) 0.006(3) 0.016(3) 0.008(3)
C7 0.074(4) 0.044(3) 0.049(3) 0.002(2) 0.017(3) 0.010(2)
C8 0.056(3) 0.039(2) 0.055(3) -0.007(2) 0.011(2) 0.011(2)
O7 0.0527(19) 0.0355(15) 0.0482(19) -0.0009(14) 0.0130(15) 0.0063(14)
C9 0.100(5) 0.054(3) 0.053(3) 0.001(3) 0.028(3) 0.007(3)
O8 0.094(3) 0.055(2) 0.053(2) -0.0013(19) 0.013(2) 0.002(2)
C10 0.083(4) 0.049(3) 0.083(5) 0.006(3) 0.020(3) -0.001(3)
O9 0.0468(18) 0.0442(17) 0.056(2) -0.0090(15) 0.0171(16) 0.0071(14)
C11 0.048(3) 0.047(3) 0.053(3) 0.002(2) 0.022(2) 0.007(2)
C12 0.049(3) 0.047(3) 0.050(3) 0.002(2) 0.017(2) 0.005(2)
C13 0.053(3) 0.050(3) 0.056(3) -0.004(2) 0.021(2) 0.006(2)
C14 0.058(3) 0.048(3) 0.059(3) 0.001(2) 0.024(3) 0.007(2)
C15 0.048(3) 0.052(3) 0.067(3) 0.000(3) 0.020(3) 0.012(2)
C16 0.045(3) 0.050(3) 0.061(3) -0.003(2) 0.019(2) 0.004(2)
C17 0.049(3) 0.055(3) 0.050(3) -0.004(2) 0.014(2) 0.008(2)
O10 0.0438(18) 0.0460(17) 0.052(2) -0.0052(15) 0.0165(15) 0.0046(14)
C18 0.051(3) 0.052(3) 0.078(4) -0.015(3) 0.013(3) 0.013(2)
O11 0.053(2) 0.048(2) 0.087(3) -0.013(2) 0.024(2) 0.0021(16)
C19 0.070(4) 0.056(3) 0.074(4) -0.008(3) 0.033(3) 0.015(3)
O12 0.0481(18) 0.0459(17) 0.049(2) -0.0040(15) 0.0097(15) 0.0127(14)
C20 0.041(3) 0.050(3) 0.053(3) 0.004(2) 0.016(2) 0.010(2)
C21 0.039(3) 0.050(3) 0.058(3) 0.000(2) 0.015(2) 0.009(2)
C22 0.045(3) 0.059(3) 0.061(3) -0.002(3) 0.011(2) 0.010(2)
C23 0.047(3) 0.070(3) 0.055(3) 0.003(3) 0.008(2) 0.008(3)
C24 0.056(3) 0.058(3) 0.060(3) 0.012(3) 0.012(3) 0.015(3)
C25 0.048(3) 0.054(3) 0.055(3) 0.000(2) 0.013(2) 0.011(2)
C26 0.046(3) 0.046(3) 0.057(3) -0.005(2) 0.012(2) 0.004(2)
O13 0.0416(17) 0.0468(17) 0.0495(19) -0.0071(15) 0.0095(15) 0.0077(14)
C27 0.065(3) 0.055(3) 0.056(3) 0.005(3) 0.017(3) 0.013(3)
O14 0.059(2) 0.053(2) 0.061(2) -0.0023(17) 0.0161(19) 0.0172(18)
C28 0.062(4) 0.081(4) 0.070(4) 0.006(3) -0.004(3) 0.003(3)
O15 0.054(2) 0.0480(18) 0.052(2) -0.0027(16) 0.0020(16) 0.0034(15)
C29 0.064(3) 0.047(3) 0.057(3) -0.004(2) 0.001(3) 0.014(3)
C30 0.056(3) 0.053(3) 0.063(3) -0.004(3) 0.001(3) 0.011(2)
C31 0.062(4) 0.061(3) 0.072(4) 0.003(3) 0.001(3) 0.007(3)
C32 0.074(4) 0.072(4) 0.065(4) -0.008(3) -0.007(3) 0.003(3)
C33 0.087(5) 0.060(3) 0.056(3) -0.009(3) -0.001(3) 0.002(3)
C34 0.072(4) 0.051(3) 0.054(3) -0.004(3) 0.001(3) 0.009(3)
C35 0.049(3) 0.057(3) 0.076(4) -0.003(3) 0.008(3) 0.008(2)
O16 0.0438(19) 0.0515(19) 0.061(2) -0.0037(17) 0.0074(16) 0.0059(15)
C36 0.082(4) 0.061(3) 0.063(4) -0.013(3) 0.020(3) 0.002(3)
O17 0.081(3) 0.059(2) 0.059(3) 0.0038(19) 0.003(2) 0.004(2)
C37 0.092(5) 0.092(5) 0.087(5) -0.011(4) -0.018(4) -0.015(4)
O18 0.0519(19) 0.0384(16) 0.067(2) -0.0011(16) 0.0190(17) 0.0088(14)
C38 0.054(3) 0.038(2) 0.060(3) 0.001(2) 0.023(2) 0.005(2)
C39 0.055(3) 0.039(2) 0.058(3) 0.004(2) 0.021(2) 0.005(2)
C40 0.062(3) 0.041(3) 0.069(4) 0.005(2) 0.021(3) 0.011(2)
C41 0.067(3) 0.041(3) 0.065(4) -0.004(2) 0.018(3) 0.009(2)
C42 0.055(3) 0.044(3) 0.059(3) -0.004(2) 0.011(2) 0.003(2)
C43 0.060(3) 0.039(2) 0.060(3) 0.001(2) 0.021(3) 0.009(2)
C44 0.056(3) 0.045(3) 0.068(4) 0.004(2) 0.013(3) 0.010(2)
O19 0.0518(19) 0.0397(17) 0.067(2) 0.0004(16) 0.0194(17) 0.0084(14)
C45 0.058(3) 0.052(3) 0.060(3) -0.009(3) 0.013(3) 0.011(2)
O20 0.055(2) 0.048(2) 0.071(3) -0.0075(18) 0.0190(19) 0.0051(17)
C46 0.075(4) 0.046(3) 0.089(5) -0.013(3) 0.020(3) 0.008(3)
O21 0.0542(19) 0.0461(17) 0.0455(19) -0.0015(15) 0.0169(15) 0.0126(15)
C47 0.050(3) 0.046(3) 0.054(3) -0.010(2) 0.018(2) 0.004(2)
C48 0.053(3) 0.045(3) 0.056(3) -0.007(2) 0.019(2) 0.007(2)
C49 0.060(3) 0.056(3) 0.051(3) -0.003(2) 0.016(3) 0.008(2)
C50 0.057(3) 0.057(3) 0.051(3) -0.013(3) 0.019(2) 0.006(2)
C51 0.060(3) 0.049(3) 0.062(3) -0.011(3) 0.015(3) 0.010(2)
C52 0.056(3) 0.046(3) 0.053(3) -0.006(2) 0.014(2) 0.008(2)
C53 0.066(3) 0.046(3) 0.054(3) 0.000(2) 0.023(3) 0.009(2)
O22 0.060(2) 0.0504(19) 0.0448(19) 0.0000(15) 0.0175(16) 0.0145(16)
C54 0.067(3) 0.045(3) 0.063(3) -0.002(2) 0.019(3) 0.011(2)
O23 0.063(2) 0.058(2) 0.058(2) -0.0086(18) 0.0091(19) 0.0205(18)
C55 0.077(4) 0.072(4) 0.063(4) -0.010(3) 0.021(3) 0.020(3)
O24 0.073(3) 0.054(2) 0.104(4) -0.012(2) 0.000(3) 0.015(2)
C56 0.103(5) 0.067(4) 0.106(6) -0.004(4) 0.004(5) 0.032(4)
O25A 0.046(8) 0.029(8) 0.068(4) 0.003(6) 0.008(5) -0.017(5)
N1B 0.046(8) 0.029(8) 0.068(4) 0.003(6) 0.008(5) -0.017(5)
O26 0.055(2) 0.069(2) 0.070(3) -0.007(2) 0.0243(19) -0.0002(19)
C59 0.071(4) 0.118(6) 0.085(5) -0.012(4) 0.033(4) -0.014(4)
Cl11 0.0710(10) 0.0703(9) 0.1184(15) 0.0066(9) 0.0270(10) 0.0117(8)
O51 0.067(3) 0.070(3) 0.102(4) 0.013(3) 0.033(3) 0.017(2)
O61 0.106(4) 0.169(6) 0.123(5) -0.028(5) -0.004(4) 0.077(4)
C61 0.081(6) 0.275(16) 0.163(11) 0.082(11) 0.053(7) 0.056(8)

loop_
_atom_type_symbol
_atom_type_description
_atom_type_scat_dispersion_real
_atom_type_scat_dispersion_imag
_atom_type_scat_source
C C 0.0033 0.0016 'International Tables Vol C Tables 4.2.6.8 and 6.1.1.4'
H H 0.0000 0.0000 'International Tables Vol C Tables 4.2.6.8 and 6.1.1.4'
N N 0.0061 0.0033 'International Tables Vol C Tables 4.2.6.8 and 6.1.1.4'
O O 0.0106 0.0060 'International Tables Vol C Tables 4.2.6.8 and 6.1.1.4'
Cl Cl 0.1484 0.1585 'International Tables Vol C Tables 4.2.6.8 and 6.1.1.4'
Mn Mn 0.3368 0.7283 'International Tables Vol C Tables 4.2.6.8 and 6.1.1.4'

loop_
_geom_angle_atom_site_label_1
_geom_angle_atom_site_label_2
_geom_angle_atom_site_label_3
_geom_angle
_geom_angle_site_symmetry_1
_geom_angle_site_symmetry_3
O13 Mn1 O13 180.0 . 2_666
O13 Mn1 O10 99.16(11) . .
O13 Mn1 O10 80.84(11) 2_666 .
O13 Mn1 O10 80.84(11) . 2_666
O13 Mn1 O10 99.16(11) 2_666 2_666
O10 Mn1 O10 180.0 . 2_666
O13 Mn1 O7 100.18(11) . .
O13 Mn1 O7 79.82(11) 2_666 .
O10 Mn1 O7 101.18(12) . .
O10 Mn1 O7 78.82(12) 2_666 .
O13 Mn1 O7 79.82(11) . 2_666
O13 Mn1 O7 100.18(11) 2_666 2_666
O10 Mn1 O7 78.82(12) . 2_666
O10 Mn1 O7 101.18(12) 2_666 2_666
O7 Mn1 O7 180.0 . 2_666
O13 Mn1 O1 117.05(10) . 2_666
O13 Mn1 O1 62.95(10) 2_666 2_666
O10 Mn1 O1 118.36(10) . 2_666
O10 Mn1 O1 61.65(10) 2_666 2_666
O7 Mn1 O1 117.57(10) . 2_666
O7 Mn1 O1 62.43(10) 2_666 2_666
O13 Mn1 O1 62.95(10) . .
O13 Mn1 O1 117.05(10) 2_666 .
O10 Mn1 O1 61.64(10) . .
O10 Mn1 O1 118.35(10) 2_666 .
O7 Mn1 O1 62.43(10) . .
O7 Mn1 O1 117.57(10) 2_666 .
O1 Mn1 O1 180.00(9) 2_666 .
O7 Mn2 O1 86.07(14) . .
O7 Mn2 O6 95.57(14) . .
O1 Mn2 O6 170.99(14) . .
O7 Mn2 O2 178.57(15) . .
O1 Mn2 O2 93.56(13) . .
O6 Mn2 O2 85.01(14) . .
O7 Mn2 Cl1 98.79(11) . .
O1 Mn2 Cl1 86.31(10) . .
O6 Mn2 Cl1 102.15(11) . .
O2 Mn2 Cl1 79.81(10) . .
O7 Mn2 Cl3 98.22(11) . .
O1 Mn2 Cl3 83.38(10) . .
O6 Mn2 Cl3 87.62(11) . .
O2 Mn2 Cl3 83.10(10) . .
Cl1 Mn2 Cl3 159.42(4) . .
O7 Mn2 Mn3 95.48(11) . .
O1 Mn2 Mn3 31.04(10) . .
O6 Mn2 Mn3 156.54(11) . .
O2 Mn2 Mn3 83.52(11) . .
Cl1 Mn2 Mn3 55.64(4) . .
Cl3 Mn2 Mn3 111.15(4) . .
O7 Mn2 Mn4 94.78(10) . .
O1 Mn2 Mn4 30.68(9) . .
O6 Mn2 Mn4 140.34(11) . .
O2 Mn2 Mn4 85.58(10) . .
Cl1 Mn2 Mn4 113.89(4) . .
Cl3 Mn2 Mn4 53.01(3) . .
Mn3 Mn2 Mn4 58.81(2) . .
O10 Mn3 O1 85.01(14) . .
O10 Mn3 O9 96.23(14) . .
O1 Mn3 O9 172.89(15) . .
O10 Mn3 O3 176.14(15) . .
O1 Mn3 O3 94.02(13) . .
O9 Mn3 O3 85.19(13) . .
O10 Mn3 Cl2 95.88(11) . .
O1 Mn3 Cl2 86.68(10) . .
O9 Mn3 Cl2 100.13(11) . .
O3 Mn3 Cl2 80.32(10) . .
O10 Mn3 Cl1 100.35(11) . .
O1 Mn3 Cl1 83.17(11) . .
O9 Mn3 Cl1 89.72(11) . .
O3 Mn3 Cl1 83.23(11) . .
Cl2 Mn3 Cl1 159.99(5) . .
O10 Mn3 Mn4 92.92(10) . .
O1 Mn3 Mn4 32.26(9) . .
O9 Mn3 Mn4 154.10(11) . .
O3 Mn3 Mn4 84.31(10) . .
Cl2 Mn3 Mn4 54.74(3) . .
Cl1 Mn3 Mn4 112.40(4) . .
O10 Mn3 Mn2 95.43(11) . .
O1 Mn3 Mn2 31.20(10) . .
O9 Mn3 Mn2 141.76(11) . .
O3 Mn3 Mn2 85.59(11) . .
Cl2 Mn3 Mn2 114.71(4) . .
Cl1 Mn3 Mn2 52.34(3) . .
Mn4 Mn3 Mn2 60.62(2) . .
O13 Mn4 O1 86.12(13) . .
O13 Mn4 O12 95.32(14) . .
O1 Mn4 O12 174.08(16) . .
O13 Mn4 O4 174.90(16) . .
O1 Mn4 O4 93.67(13) . .
O12 Mn4 O4 85.41(13) . .
O13 Mn4 Cl2 101.21(12) . .
O1 Mn4 Cl2 85.75(11) . .
O12 Mn4 Cl2 88.34(12) . .
O4 Mn4 Cl2 83.85(11) . .
O13 Mn4 Cl3 96.07(12) . .
O1 Mn4 Cl3 87.80(11) . .
O12 Mn4 Cl3 97.74(12) . .
O4 Mn4 Cl3 78.84(11) . .
Cl2 Mn4 Cl3 161.08(5) . .
O13 Mn4 Mn3 96.63(10) . .
O1 Mn4 Mn3 32.43(10) . .
O12 Mn4 Mn3 141.66(12) . .
O4 Mn4 Mn3 85.82(10) . .
Cl2 Mn4 Mn3 53.62(3) . .
Cl3 Mn4 Mn3 116.95(4) . .
O13 Mn4 Mn2 93.82(11) . .
O1 Mn4 Mn2 31.01(10) . .
O12 Mn4 Mn2 154.07(11) . .
O4 Mn4 Mn2 83.47(10) . .
Cl2 Mn4 Mn2 113.56(4) . .
Cl3 Mn4 Mn2 57.12(3) . .
Mn3 Mn4 Mn2 60.57(2) . .
O16 Mn5 O15 93.99(16) . .
O16 Mn5 O3 84.57(15) . .
O15 Mn5 O3 175.67(13) . .
O16 Mn5 O2 174.20(13) . .
O15 Mn5 O2 85.54(15) . .
O3 Mn5 O2 96.30(14) . .
O16 Mn5 O5 104.59(14) . .
O15 Mn5 O5 94.75(14) . .
O3 Mn5 O5 81.68(13) . .
O2 Mn5 O5 81.21(13) . .
O16 Mn5 Cl1 96.08(10) . .
O15 Mn5 Cl1 98.99(10) . .
O3 Mn5 Cl1 85.24(9) . .
O2 Mn5 Cl1 78.30(9) . .
O5 Mn5 Cl1 154.26(10) . .
O16 Mn5 Mn7 149.73(10) . .
O15 Mn5 Mn7 92.88(11) . .
O3 Mn5 Mn7 86.37(10) . .
O2 Mn5 Mn7 36.03(9) . .
O5 Mn5 Mn7 45.41(9) . .
Cl1 Mn5 Mn7 111.88(4) . .
O16 Mn5 Mn6 97.55(11) . .
O15 Mn5 Mn6 140.34(10) . .
O3 Mn5 Mn6 36.25(9) . .
O2 Mn5 Mn6 86.41(10) . .
O5 Mn5 Mn6 45.61(10) . .
Cl1 Mn5 Mn6 117.20(4) . .
Mn7 Mn5 Mn6 59.98(2) . .
O16 Mn5 Mn9 41.30(11) . .
O15 Mn5 Mn9 135.06(11) . .
O3 Mn5 Mn9 43.28(10) . .
O2 Mn5 Mn9 139.39(10) . .
O5 Mn5 Mn9 93.65(10) . .
Cl1 Mn5 Mn9 91.86(4) . .
Mn7 Mn5 Mn9 123.07(3) . .
Mn6 Mn5 Mn9 63.12(3) . .
O19 Mn6 O18 94.43(14) . .
O19 Mn6 O4 84.81(14) . .
O18 Mn6 O4 176.45(15) . .
O19 Mn6 O3 175.01(15) . .
O18 Mn6 O3 85.49(13) . .
O4 Mn6 O3 95.58(13) . .
O19 Mn6 O5 103.98(14) . .
O18 Mn6 O5 95.16(15) . .
O4 Mn6 O5 81.68(14) . .
O3 Mn6 O5 80.99(13) . .
O19 Mn6 Cl2 96.17(11) . .
O18 Mn6 Cl2 99.54(12) . .
O4 Mn6 Cl2 83.99(10) . .
O3 Mn6 Cl2 78.94(10) . .
O5 Mn6 Cl2 154.00(9) . .
O19 Mn6 Mn7 97.24(12) . .
O18 Mn6 Mn7 140.45(12) . .
O4 Mn6 Mn7 36.50(10) . .
O3 Mn6 Mn7 85.92(11) . .
O5 Mn6 Mn7 45.34(9) . .
Cl2 Mn6 Mn7 116.47(4) . .
O19 Mn6 Mn5 149.12(12) . .
O18 Mn6 Mn5 92.70(11) . .
O4 Mn6 Mn5 86.24(10) . .
O3 Mn6 Mn5 35.79(10) . .
O5 Mn6 Mn5 45.38(8) . .
Cl2 Mn6 Mn5 112.20(4) . .
Mn7 Mn6 Mn5 59.87(3) . .
O19 Mn6 Mn10 41.33(11) . .
O18 Mn6 Mn10 135.69(10) . .
O4 Mn6 Mn10 43.49(9) . .
O3 Mn6 Mn10 138.77(10) . .
O5 Mn6 Mn10 94.50(9) . .
Cl2 Mn6 Mn10 89.83(4) . .
Mn7 Mn6 Mn10 63.80(3) . .
Mn5 Mn6 Mn10 123.60(3) . .
O21 Mn7 O22 94.57(14) . .
O21 Mn7 O2 176.33(14) . .
O22 Mn7 O2 84.58(14) . .
O21 Mn7 O4 85.06(14) . .
O22 Mn7 O4 175.23(15) . .
O2 Mn7 O4 96.08(13) . .
O21 Mn7 O5 94.94(13) . .
O22 Mn7 O5 103.50(15) . .
O2 Mn7 O5 81.80(13) . .
O4 Mn7 O5 81.26(14) . .
O21 Mn7 Cl3 96.35(11) . .
O22 Mn7 Cl3 96.70(11) . .
O2 Mn7 Cl3 87.30(10) . .
O4 Mn7 Cl3 78.63(10) . .
O5 Mn7 Cl3 155.93(10) . .
O21 Mn7 Mn5 140.40(11) . .
O22 Mn7 Mn5 97.34(11) . .
O2 Mn7 Mn5 36.48(10) . .
O4 Mn7 Mn5 85.89(10) . .
O5 Mn7 Mn5 45.55(8) . .
Cl3 Mn7 Mn5 119.39(4) . .
O21 Mn7 Mn6 92.03(11) . .
O22 Mn7 Mn6 149.03(11) . .
O2 Mn7 Mn6 86.91(11) . .
O4 Mn7 Mn6 35.71(10) . .
O5 Mn7 Mn6 45.71(10) . .
Cl3 Mn7 Mn6 112.59(4) . .
Mn5 Mn7 Mn6 60.15(2) . .
O21 Mn7 Mn8 136.04(11) . .
O22 Mn7 Mn8 41.67(10) . .
O2 Mn7 Mn8 42.93(10) . .
O4 Mn7 Mn8 138.90(9) . .
O5 Mn7 Mn8 92.89(9) . .
Cl3 Mn7 Mn8 93.61(4) . .
Mn5 Mn7 Mn8 62.77(3) . .
Mn6 Mn7 Mn8 122.90(3) . .
O22 Mn8 O8 95.83(15) . .
O22 Mn8 O17 87.92(14) . .
O8 Mn8 O17 80.28(16) . .
O22 Mn8 O2 70.34(12) . .
O8 Mn8 O2 138.59(14) . .
O17 Mn8 O2 135.27(14) . .
O22 Mn8 O24 174.89(14) . .
O8 Mn8 O24 87.62(18) . .
O17 Mn8 O24 88.95(17) . .
O2 Mn8 O24 109.39(17) . .
O22 Mn8 O6 102.16(12) . .
O8 Mn8 O6 76.97(13) . .
O17 Mn8 O6 155.89(15) . .
O2 Mn8 O6 68.76(12) . .
O24 Mn8 O6 82.27(13) . .
O22 Mn8 O15 98.23(13) . .
O8 Mn8 O15 152.30(15) . .
O17 Mn8 O15 76.52(15) . .
O2 Mn8 O15 68.98(12) . .
O24 Mn8 O15 77.10(15) . .
O6 Mn8 O15 122.63(12) . .
O22 Mn8 Mn7 34.81(9) . .
O8 Mn8 Mn7 121.64(13) . .
O17 Mn8 Mn7 113.64(11) . .
O2 Mn8 Mn7 35.53(8) . .
O24 Mn8 Mn7 144.57(15) . .
O6 Mn8 Mn7 85.42(9) . .
O15 Mn8 Mn7 81.99(9) . .
O11 Mn9 O25A 87.1(7) . .
O11 Mn9 O16 90.22(15) . .
O25A Mn9 O16 173.9(3) . .
O11 Mn9 O20 83.86(13) . .
O25A Mn9 O20 90.1(4) . .
O16 Mn9 O20 84.19(14) . .
O11 Mn9 O3 134.05(13) . .
O25A Mn9 O3 116.0(4) . .
O16 Mn9 O3 69.68(12) . .
O20 Mn9 O3 131.55(13) . .
O11 Mn9 O9 77.47(12) . .
O25A Mn9 O9 80.8(5) . .
O16 Mn9 O9 104.01(13) . .
O20 Mn9 O9 159.52(13) . .
O3 Mn9 O9 68.74(11) . .
O11 Mn9 N1B 83.0(8) . .
O16 Mn9 N1B 164.2(4) . .
O20 Mn9 N1B 81.0(5) . .
O3 Mn9 N1B 124.8(5) . .
O9 Mn9 N1B 88.4(7) . .
O11 Mn9 O18 157.62(13) . .
O25A Mn9 O18 82.6(8) . .
O16 Mn9 O18 98.01(13) . .
O20 Mn9 O18 76.38(12) . .
O3 Mn9 O18 68.22(11) . .
O9 Mn9 O18 120.00(12) . .
N1B Mn9 O18 83.6(9) . .
O11 Mn9 Mn5 115.19(12) . .
O25A Mn9 Mn5 151.4(4) . .
O16 Mn9 Mn5 34.11(9) . .
O20 Mn9 Mn5 109.05(11) . .
O3 Mn9 Mn5 35.58(9) . .
O9 Mn9 Mn5 86.72(9) . .
N1B Mn9 Mn5 159.5(6) . .
O18 Mn9 Mn5 81.65(9) . .
O23 Mn10 O19 93.79(14) . .
O23 Mn10 O14 80.75(14) . .
O19 Mn10 O14 92.45(14) . .
O23 Mn10 O4 137.12(13) . .
O19 Mn10 O4 70.17(12) . .
O14 Mn10 O4 137.21(13) . .
O23 Mn10 O26 89.10(15) . .
O19 Mn10 O26 174.71(14) . .
O14 Mn10 O26 92.38(15) . .
O4 Mn10 O26 104.74(14) . .
O23 Mn10 O12 152.56(13) . .
O19 Mn10 O12 105.13(13) . .
O14 Mn10 O12 78.79(12) . .
O4 Mn10 O12 69.31(11) . .
O26 Mn10 O12 73.75(13) . .
O23 Mn10 O21 75.52(13) . .
O19 Mn10 O21 96.07(13) . .
O14 Mn10 O21 155.23(12) . .
O4 Mn10 O21 67.44(11) . .
O26 Mn10 O21 80.36(14) . .
O12 Mn10 O21 120.83(11) . .
O23 Mn10 Mn6 119.21(11) . .
O19 Mn10 Mn6 34.69(8) . .
O14 Mn10 Mn6 117.80(11) . .
O4 Mn10 Mn6 35.49(9) . .
O26 Mn10 Mn6 140.23(11) . .
O12 Mn10 Mn6 86.69(8) . .
O21 Mn10 Mn6 80.70(8) . .
Mn4 O1 Mn3 115.31(17) . .
Mn4 O1 Mn2 118.31(17) . .
Mn3 O1 Mn2 117.76(16) . .
Mn4 O1 Mn1 98.76(12) . .
Mn3 O1 Mn1 100.92(12) . .
Mn2 O1 Mn1 99.90(12) . .
Mn7 O2 Mn2 116.77(16) . .
Mn7 O2 Mn5 107.49(15) . .
Mn2 O2 Mn5 120.56(16) . .
Mn7 O2 Mn8 101.54(14) . .
Mn2 O2 Mn8 103.75(14) . .
Mn5 O2 Mn8 104.03(14) . .
Mn5 O3 Mn3 117.02(16) . .
Mn5 O3 Mn6 107.96(15) . .
Mn3 O3 Mn6 119.92(16) . .
Mn5 O3 Mn9 101.14(13) . .
Mn3 O3 Mn9 103.56(14) . .
Mn6 O3 Mn9 104.54(14) . .
Mn6 O4 Mn4 116.74(17) . .
Mn6 O4 Mn7 107.79(15) . .
Mn4 O4 Mn7 120.81(17) . .
Mn6 O4 Mn10 101.02(14) . .
Mn4 O4 Mn10 102.28(14) . .
Mn7 O4 Mn10 105.38(14) . .
Mn2 Cl1 Mn5 76.25(4) . .
Mn2 Cl1 Mn3 72.02(4) . .
Mn5 Cl1 Mn3 72.40(4) . .
Mn3 Cl2 Mn4 71.64(4) . .
Mn3 Cl2 Mn6 75.98(4) . .
Mn4 Cl2 Mn6 73.25(4) . .
Mn4 Cl3 Mn7 75.44(4) . .
Mn4 Cl3 Mn2 69.87(4) . .
Mn7 Cl3 Mn2 70.80(4) . .
C1 O5 Mn7 121.4(3) . .
C1 O5 Mn5 130.1(3) . .
Mn7 O5 Mn5 89.05(12) . .
C1 O5 Mn6 126.2(3) . .
Mn7 O5 Mn6 88.95(13) . .
Mn5 O5 Mn6 89.01(12) . .
O5 C1 H1A 109.5 . .
O5 C1 H1B 109.5 . .
H1A C1 H1B 109.5 . .
O5 C1 H1C 109.5 . .
H1A C1 H1C 109.5 . .
H1B C1 H1C 109.5 . .
C2 O6 Mn2 123.0(3) . .
C2 O6 Mn8 135.1(3) . .
Mn2 O6 Mn8 101.20(14) . .
O6 C2 C7 118.5(4) . .
O6 C2 C3 121.2(5) . .
C7 C2 C3 120.2(5) . .
C4 C3 C2 118.2(5) . .
C4 C3 C8 121.6(4) . .
C2 C3 C8 120.2(4) . .
C5 C4 C3 122.9(5) . .
C5 C4 H4A 118.5 . .
C3 C4 H4A 118.5 . .
C4 C5 C6 117.0(5) . .
C4 C5 C10 121.8(5) . .
C6 C5 C10 121.2(5) . .
C7 C6 C5 121.9(6) . .
C7 C6 H6A 119.0 . .
C5 C6 H6A 119.0 . .
C6 C7 C2 119.6(5) . .
C6 C7 C9 120.2(5) . .
C2 C7 C9 120.2(5) . .
O7 C8 C3 113.2(4) . .
O7 C8 H8A 108.9 . .
C3 C8 H8A 108.9 . .
O7 C8 H8B 108.9 . .
C3 C8 H8B 108.9 . .
H8A C8 H8B 107.7 . .
C8 O7 Mn2 118.2(3) . .
C8 O7 Mn1 127.7(3) . .
Mn2 O7 Mn1 111.59(15) . .
O8 C9 C7 114.8(5) . .
O8 C9 H9A 108.6 . .
C7 C9 H9A 108.6 . .
O8 C9 H9B 108.6 . .
C7 C9 H9B 108.6 . .
H9A C9 H9B 107.5 . .
C9 O8 Mn8 118.2(4) . .
C9 O8 H8 112(5) . .
Mn8 O8 H8 106(5) . .
C5 C10 H10A 109.5 . .
C5 C10 H10B 109.5 . .
H10A C10 H10B 109.5 . .
C5 C10 H10C 109.5 . .
H10A C10 H10C 109.5 . .
H10B C10 H10C 109.5 . .
C11 O9 Mn3 121.2(3) . .
C11 O9 Mn9 134.2(3) . .
Mn3 O9 Mn9 101.91(13) . .
O9 C11 C16 120.0(4) . .
O9 C11 C12 119.7(4) . .
C16 C11 C12 120.2(4) . .
C13 C12 C11 119.1(5) . .
C13 C12 C17 121.5(4) . .
C11 C12 C17 119.3(4) . .
C12 C13 C14 122.3(5) . .
C12 C13 H13A 118.9 . .
C14 C13 H13A 118.9 . .
C13 C14 C15 117.6(4) . .
C13 C14 C19 120.4(5) . .
C15 C14 C19 122.0(5) . .
C16 C15 C14 122.1(5) . .
C16 C15 H15A 119.0 . .
C14 C15 H15A 119.0 . .
C11 C16 C15 118.7(5) . .
C11 C16 C18 120.7(4) . .
C15 C16 C18 120.0(5) . .
O10 C17 C12 112.4(4) . .
O10 C17 H17A 109.1 . .
C12 C17 H17A 109.1 . .
O10 C17 H17B 109.1 . .
C12 C17 H17B 109.1 . .
H17A C17 H17B 107.9 . .
C17 O10 Mn3 116.9(3) . .
C17 O10 Mn1 128.9(3) . .
Mn3 O10 Mn1 112.38(15) . .
O11 C18 C16 114.9(5) . .
O11 C18 H18A 108.5 . .
C16 C18 H18A 108.5 . .
O11 C18 H18B 108.5 . .
C16 C18 H18B 108.5 . .
H18A C18 H18B 107.5 . .
C18 O11 Mn9 121.7(3) . .
C18 O11 H11 114(4) . .
Mn9 O11 H11 124(4) . .
C14 C19 H19A 109.5 . .
C14 C19 H19B 109.5 . .
H19A C19 H19B 109.5 . .
C14 C19 H19C 109.5 . .
H19A C19 H19C 109.5 . .
H19B C19 H19C 109.5 . .
C20 O12 Mn4 122.2(3) . .
C20 O12 Mn10 133.6(3) . .
Mn4 O12 Mn10 102.36(14) . .
O12 C20 C21 120.5(4) . .
O12 C20 C25 119.6(4) . .
C21 C20 C25 119.9(5) . .
C22 C21 C20 119.4(5) . .
C22 C21 C26 121.3(4) . .
C20 C21 C26 119.3(5) . .
C21 C22 C23 121.6(5) . .
C21 C22 H22A 119.2 . .
C23 C22 H22A 119.2 . .
C22 C23 C24 117.9(5) . .
C22 C23 C28 120.8(5) . .
C24 C23 C28 121.4(5) . .
C25 C24 C23 121.9(5) . .
C25 C24 H24A 119.1 . .
C23 C24 H24A 119.1 . .
C24 C25 C20 118.9(5) . .
C24 C25 C27 121.6(5) . .
C20 C25 C27 119.3(5) . .
O13 C26 C21 112.4(4) . .
O13 C26 H26A 109.1 . .
C21 C26 H26A 109.1 . .
O13 C26 H26B 109.1 . .
C21 C26 H26B 109.1 . .
H26A C26 H26B 107.9 . .
C26 O13 Mn4 117.8(3) . .
C26 O13 Mn1 128.0(3) . .
Mn4 O13 Mn1 112.08(15) . .
O14 C27 C25 113.3(5) . .
O14 C27 H27A 108.9 . .
C25 C27 H27A 108.9 . .
O14 C27 H27B 108.9 . .
C25 C27 H27B 108.9 . .
H27A C27 H27B 107.7 . .
C27 O14 Mn10 115.8(3) . .
C27 O14 H14 110(4) . .
Mn10 O14 H14 120(4) . .
C23 C28 H28A 109.5 . .
C23 C28 H28B 109.5 . .
H28A C28 H28B 109.5 . .
C23 C28 H28C 109.5 . .
H28A C28 H28C 109.5 . .
H28B C28 H28C 109.5 . .
C29 O15 Mn5 121.2(3) . .
C29 O15 Mn8 134.4(4) . .
Mn5 O15 Mn8 100.93(14) . .
O15 C29 C30 120.4(5) . .
O15 C29 C34 119.3(5) . .
C30 C29 C34 120.3(5) . .
C29 C30 C31 119.3(6) . .
C29 C30 C35 119.9(5) . .
C31 C30 C35 120.8(6) . .
C32 C31 C30 121.1(6) . .
C32 C31 H31A 119.5 . .
C30 C31 H31A 119.5 . .
C33 C32 C31 118.6(5) . .
C33 C32 C37 121.4(6) . .
C31 C32 C37 120.0(7) . .
C32 C33 C34 121.6(6) . .
C32 C33 H33A 119.2 . .
C34 C33 H33A 119.2 . .
C29 C34 C33 119.0(6) . .
C29 C34 C36 120.8(5) . .
C33 C34 C36 120.0(5) . .
O16 C35 C30 111.0(4) . .
O16 C35 H35A 109.4 . .
C30 C35 H35A 109.4 . .
O16 C35 H35B 109.4 . .
C30 C35 H35B 109.4 . .
H35A C35 H35B 108.0 . .
C35 O16 Mn5 119.7(4) . .
C35 O16 Mn9 133.3(3) . .
Mn5 O16 Mn9 104.58(15) . .
O17 C36 C34 114.2(5) . .
O17 C36 H36A 122.9 . .
C34 C36 H36A 122.9 . .
C36 O17 Mn8 117.9(4) . .
C36 O17 H17 116(5) . .
Mn8 O17 H17 115(5) . .
C32 C37 H37A 109.5 . .
C32 C37 H37B 109.5 . .
H37A C37 H37B 109.5 . .
C32 C37 H37C 109.5 . .
H37A C37 H37C 109.5 . .
H37B C37 H37C 109.5 . .
C38 O18 Mn6 119.1(3) . .
C38 O18 Mn9 132.9(3) . .
Mn6 O18 Mn9 101.22(13) . .
O18 C38 C43 120.8(4) . .
O18 C38 C39 119.1(4) . .
C43 C38 C39 120.0(4) . .
C40 C39 C38 119.5(5) . .
C40 C39 C44 121.7(5) . .
C38 C39 C44 118.7(4) . .
C39 C40 C41 122.1(5) . .
C39 C40 H40A 119.0 . .
C41 C40 H40A 119.0 . .
C42 C41 C40 116.8(4) . .
C42 C41 C46 122.0(5) . .
C40 C41 C46 121.2(5) . .
C41 C42 C43 122.9(5) . .
C41 C42 H42A 118.5 . .
C43 C42 H42A 118.5 . .
C38 C43 C42 118.8(5) . .
C38 C43 C45 121.3(4) . .
C42 C43 C45 119.7(5) . .
O19 C44 C39 110.8(4) . .
O19 C44 H44A 109.5 . .
C39 C44 H44A 109.5 . .
O19 C44 H44B 109.5 . .
C39 C44 H44B 109.5 . .
H44A C44 H44B 108.1 . .
C44 O19 Mn6 117.4(3) . .
C44 O19 Mn10 136.4(3) . .
Mn6 O19 Mn10 103.99(15) . .
O20 C45 C43 114.5(5) . .
O20 C45 H45A 108.6 . .
C43 C45 H45A 108.6 . .
O20 C45 H45B 108.6 . .
C43 C45 H45B 108.6 . .
H45A C45 H45B 107.6 . .
C45 O20 Mn9 118.0(3) . .
C45 O20 H20 110(4) . .
Mn9 O20 H20 122(4) . .
C41 C46 H46A 109.5 . .
C41 C46 H46B 109.5 . .
H46A C46 H46B 109.5 . .
C41 C46 H46C 109.5 . .
H46A C46 H46C 109.5 . .
H46B C46 H46C 109.5 . .
C47 O21 Mn7 124.1(3) . .
C47 O21 Mn10 133.8(3) . .
Mn7 O21 Mn10 101.49(13) . .
O21 C47 C48 121.6(4) . .
O21 C47 C52 118.1(5) . .
C48 C47 C52 120.3(4) . .
C47 C48 C49 119.2(4) . .
C47 C48 C53 120.4(4) . .
C49 C48 C53 120.4(5) . .
C50 C49 C48 122.2(5) . .
C50 C49 H49A 118.9 . .
C48 C49 H49A 118.9 . .
C49 C50 C51 116.9(5) . .
C49 C50 C55 121.7(6) . .
C51 C50 C55 121.4(5) . .
C50 C51 C52 122.7(5) . .
C50 C51 H51A 118.6 . .
C52 C51 H51A 118.6 . .
C51 C52 C47 118.5(5) . .
C51 C52 C54 121.7(4) . .
C47 C52 C54 119.8(5) . .
O22 C53 C48 112.5(4) . .
O22 C53 H53A 109.1 . .
C48 C53 H53A 109.1 . .
O22 C53 H53B 109.1 . .
C48 C53 H53B 109.1 . .
H53A C53 H53B 107.8 . .
C53 O22 Mn7 118.2(3) . .
C53 O22 Mn8 133.2(3) . .
Mn7 O22 Mn8 103.52(15) . .
O23 C54 C52 113.9(4) . .
O23 C54 H54A 108.8 . .
C52 C54 H54A 108.8 . .
O23 C54 H54B 108.8 . .
C52 C54 H54B 108.8 . .
H54A C54 H54B 107.7 . .
C54 O23 Mn10 119.3(3) . .
C54 O23 H23 116(4) . .
Mn10 O23 H23 123(4) . .
C50 C55 H55A 109.5 . .
C50 C55 H55B 109.5 . .
H55A C55 H55B 109.5 . .
C50 C55 H55C 109.5 . .
H55A C55 H55C 109.5 . .
H55B C55 H55C 109.5 . .
C56 O24 Mn8 128.8(4) . .
C56 O24 H24 109(5) . .
Mn8 O24 H24 105(5) . .
O24 C56 H56A 109.5 . .
O24 C56 H56B 109.5 . .
H56A C56 H56B 109.5 . .
O24 C56 H56C 109.5 . .
H56A C56 H56C 109.5 . .
H56B C56 H56C 109.5 . .
C57A O25A Mn9 137.4(16) . .
C57A O25A H25A 111.3 . .
Mn9 O25A H25A 111.3 . .
O25A C57A H57A 109.5 . .
O25A C57A H57B 109.5 . .
H57A C57A H57B 109.5 . .
O25A C57A H57C 109.5 . .
H57A C57A H57C 109.5 . .
H57B C57A H57C 109.5 . .
C57B N1B Mn9 118.2(17) . .
N1B C57B C58B 162(2) . .
C57B C58B H58A 109.5 . .
C57B C58B H58B 109.5 . .
H58A C58B H58B 109.5 . .
C57B C58B H58C 109.5 . .
H58A C58B H58C 109.5 . .
H58B C58B H58C 109.5 . .
C59 O26 Mn10 127.9(4) . .
C59 O26 H26 105(4) . .
Mn10 O26 H26 120(4) . .
O26 C59 H59A 109.5 . .
O26 C59 H59B 109.5 . .
H59A C59 H59B 109.5 . .
O26 C59 H59C 109.5 . .
H59A C59 H59C 109.5 . .
H59B C59 H59C 109.5 . .
H511 O51 H512 108(7) . .
C61 O61 H61 109.5 . .
O61 C61 H61A 109.5 . .
O61 C61 H61B 109.5 . .
H61A C61 H61B 109.5 . .
O61 C61 H61C 109.5 . .
H61A C61 H61C 109.5 . .
H61B C61 H61C 109.5 . .
N71A C71A C72A 169(5) . .
N71B C71B C72B 178(2) . .
N72A C73A C74A 159(3) . .
N72B C73B C74B 173(4) . .
N73A C75A C76A 163.0(19) . .

loop_
_geom_bond_atom_site_label_1
_geom_bond_atom_site_label_2
_geom_bond_distance
_geom_bond_site_symmetry_2
Mn1 O13 2.252(3) .
Mn1 O13 2.252(3) 2_666
Mn1 O10 2.314(3) .
Mn1 O10 2.314(3) 2_666
Mn1 O7 2.314(3) .
Mn1 O7 2.314(3) 2_666
Mn1 O1 2.579(3) 2_666
Mn1 O1 2.579(3) .
Mn2 O7 1.843(3) .
Mn2 O1 1.887(3) .
Mn2 O6 1.898(4) .
Mn2 O2 1.921(3) .
Mn2 Cl1 2.6834(15) .
Mn2 Cl3 2.8851(15) .
Mn2 Mn3 3.2240(12) .
Mn2 Mn4 3.2254(11) .
Mn3 O10 1.847(3) .
Mn3 O1 1.879(3) .
Mn3 O9 1.892(3) .
Mn3 O3 1.923(3) .
Mn3 Cl2 2.6861(15) .
Mn3 Cl1 2.7983(15) .
Mn3 Mn4 3.1667(10) .
Mn4 O13 1.847(3) .
Mn4 O1 1.870(3) .
Mn4 O12 1.883(3) .
Mn4 O4 1.924(3) .
Mn4 Cl2 2.7242(16) .
Mn4 Cl3 2.7439(16) .
Mn5 O16 1.866(4) .
Mn5 O15 1.899(4) .
Mn5 O3 1.910(4) .
Mn5 O2 1.931(3) .
Mn5 O5 2.211(3) .
Mn5 Cl1 2.7350(13) .
Mn5 Mn7 3.0975(11) .
Mn5 Mn6 3.1064(11) .
Mn5 Mn9 3.2203(12) .
Mn6 O19 1.885(3) .
Mn6 O18 1.893(3) .
Mn6 O4 1.901(3) .
Mn6 O3 1.931(3) .
Mn6 O5 2.220(4) .
Mn6 Cl2 2.7340(14) .
Mn6 Mn7 3.1011(12) .
Mn6 Mn10 3.2135(11) .
Mn7 O21 1.889(3) .
Mn7 O22 1.891(4) .
Mn7 O2 1.910(3) .
Mn7 O4 1.937(4) .
Mn7 O5 2.206(4) .
Mn7 Cl3 2.7439(14) .
Mn7 Mn8 3.2205(11) .
Mn8 O22 2.202(3) .
Mn8 O8 2.206(4) .
Mn8 O17 2.222(4) .
Mn8 O2 2.239(3) .
Mn8 O24 2.244(4) .
Mn8 O6 2.330(3) .
Mn8 O15 2.352(4) .
Mn9 O11 2.191(4) .
Mn9 O25A 2.19(2) .
Mn9 O16 2.196(4) .
Mn9 O20 2.235(3) .
Mn9 O3 2.250(3) .
Mn9 O9 2.323(3) .
Mn9 N1B 2.33(3) .
Mn9 O18 2.375(3) .
Mn10 O23 2.186(3) .
Mn10 O19 2.187(4) .
Mn10 O14 2.233(4) .
Mn10 O4 2.253(3) .
Mn10 O26 2.281(4) .
Mn10 O12 2.287(3) .
Mn10 O21 2.402(3) .
O5 C1 1.360(6) .
C1 H1A 0.9800 .
C1 H1B 0.9800 .
C1 H1C 0.9800 .
O6 C2 1.359(6) .
C2 C7 1.394(7) .
C2 C3 1.397(6) .
C3 C4 1.393(7) .
C3 C8 1.500(7) .
C4 C5 1.391(8) .
C4 H4A 0.9500 .
C5 C6 1.393(7) .
C5 C10 1.501(8) .
C6 C7 1.385(8) .
C6 H6A 0.9500 .
C7 C9 1.508(7) .
C8 O7 1.423(6) .
C8 H8A 0.9900 .
C8 H8B 0.9900 .
C9 O8 1.426(8) .
C9 H9A 0.9900 .
C9 H9B 0.9900 .
O8 H8 0.86(4) .
C10 H10A 0.9800 .
C10 H10B 0.9800 .
C10 H10C 0.9800 .
O9 C11 1.365(5) .
C11 C16 1.391(7) .
C11 C12 1.409(7) .
C12 C13 1.378(6) .
C12 C17 1.509(7) .
C13 C14 1.385(7) .
C13 H13A 0.9500 .
C14 C15 1.396(7) .
C14 C19 1.520(7) .
C15 C16 1.395(7) .
C15 H15A 0.9500 .
C16 C18 1.496(7) .
C17 O10 1.412(6) .
C17 H17A 0.9900 .
C17 H17B 0.9900 .
C18 O11 1.443(6) .
C18 H18A 0.9900 .
C18 H18B 0.9900 .
O11 H11 0.88(4) .
C19 H19A 0.9800 .
C19 H19B 0.9800 .
C19 H19C 0.9800 .
O12 C20 1.359(6) .
C20 C21 1.397(7) .
C20 C25 1.404(7) .
C21 C22 1.392(7) .
C21 C26 1.507(7) .
C22 C23 1.393(8) .
C22 H22A 0.9500 .
C23 C24 1.395(7) .
C23 C28 1.509(8) .
C24 C25 1.392(7) .
C24 H24A 0.9500 .
C25 C27 1.504(7) .
C26 O13 1.428(6) .
C26 H26A 0.9900 .
C26 H26B 0.9900 .
C27 O14 1.438(6) .
C27 H27A 0.9900 .
C27 H27B 0.9900 .
O14 H14 0.91(3) .
C28 H28A 0.9800 .
C28 H28B 0.9800 .
C28 H28C 0.9800 .
O15 C29 1.363(6) .
C29 C30 1.389(8) .
C29 C34 1.398(8) .
C30 C31 1.407(7) .
C30 C35 1.518(8) .
C31 C32 1.394(9) .
C31 H31A 0.9500 .
C32 C33 1.381(10) .
C32 C37 1.529(8) .
C33 C34 1.404(8) .
C33 H33A 0.9500 .
C34 C36 1.487(9) .
C35 O16 1.434(6) .
C35 H35A 0.9900 .
C35 H35B 0.9900 .
C36 O17 1.447(7) .
C36 H36A 0.9500 .
O17 H17 0.83(4) .
C37 H37A 0.9800 .
C37 H37B 0.9800 .
C37 H37C 0.9800 .
O18 C38 1.371(5) .
C38 C43 1.387(7) .
C38 C39 1.395(7) .
C39 C40 1.385(7) .
C39 C44 1.519(7) .
C40 C41 1.400(8) .
C40 H40A 0.9500 .
C41 C42 1.376(7) .
C41 C46 1.507(7) .
C42 C43 1.398(6) .
C42 H42A 0.9500 .
C43 C45 1.504(7) .
C44 O19 1.425(6) .
C44 H44A 0.9900 .
C44 H44B 0.9900 .
C45 O20 1.428(6) .
C45 H45A 0.9900 .
C45 H45B 0.9900 .
O20 H20 0.88(3) .
C46 H46A 0.9800 .
C46 H46B 0.9800 .
C46 H46C 0.9800 .
O21 C47 1.357(6) .
C47 C48 1.390(8) .
C47 C52 1.396(7) .
C48 C49 1.394(7) .
C48 C53 1.516(7) .
C49 C50 1.391(7) .
C49 H49A 0.9500 .
C50 C51 1.391(8) .
C50 C55 1.499(7) .
C51 C52 1.394(7) .
C51 H51A 0.9500 .
C52 C54 1.498(8) .
C53 O22 1.415(6) .
C53 H53A 0.9900 .
C53 H53B 0.9900 .
C54 O23 1.429(6) .
C54 H54A 0.9900 .
C54 H54B 0.9900 .
O23 H23 0.88(3) .
C55 H55A 0.9800 .
C55 H55B 0.9800 .
C55 H55C 0.9800 .
O24 C56 1.431(7) .
O24 H24 0.87(4) .
C56 H56A 0.9800 .
C56 H56B 0.9800 .
C56 H56C 0.9800 .
O25A C57A 1.452(14) .
O25A H25A 0.9500 .
C57A H57A 0.9800 .
C57A H57B 0.9800 .
C57A H57C 0.9800 .
N1B C57B 1.206(16) .
C57B C58B 1.44(3) .
C58B H58A 0.9800 .
C58B H58B 0.9800 .
C58B H58C 0.9800 .
O26 C59 1.396(7) .
O26 H26 0.93(3) .
C59 H59A 0.9800 .
C59 H59B 0.9800 .
C59 H59C 0.9800 .
O51 H511 0.93(4) .
O51 H512 0.94(4) .
O61 C61 1.400(10) .
O61 H61 0.8400 .
C61 H61A 0.9800 .
C61 H61B 0.9800 .
C61 H61C 0.9800 .
O62 C62A 1.473(14) .
O62 C62B 1.484(15) .
N71A C71A 1.174(16) .
C71A C72A 1.436(17) .
N71B C71B 1.161(12) .
C71B C72B 1.432(13) .
N72A C73A 1.201(16) .
C73A C74A 1.375(18) .
N72B C73B 1.120(16) .
C73B C74B 1.445(18) .
N73A C75A 1.141(14) .
C75A C76A 1.355(16) .
O63B C63B 1.444(14) .

loop_
_geom_hbond_atom_site_label_D
_geom_hbond_atom_site_label_H
_geom_hbond_atom_site_label_A
_geom_hbond_distance_DH
_geom_hbond_distance_HA
_geom_hbond_distance_DA
_geom_hbond_angle_DHA
_geom_hbond_site_symmetry_A
O8 H8 N71A 0.86(4) 2.13(6) 2.91(3) 151(7) .
O8 H8 N71B 0.86(4) 2.13(4) 2.954(14) 160(7) .
O11 H11 O51 0.88(4) 1.85(4) 2.714(6) 165(6) .
O14 H14 O51 0.91(3) 1.89(4) 2.764(6) 160(6) 1_655
O17 H17 O62 0.83(4) 1.97(4) 2.753(13) 158(7) .
O20 H20 Cl11 0.88(3) 2.23(4) 3.088(4) 164(6) 2_556
O23 H23 O61 0.88(3) 1.79(4) 2.619(6) 157(6) .
O24 H24 O63B 0.87(4) 1.86(5) 2.62(2) 145(7) .
O25A H25A Cl11 0.95 2.69 3.50(3) 143.2 .
O26 H26 Cl3 0.93(3) 2.88(6) 3.336(4) 112(4) .
O51 H511 Cl11 0.93(4) 2.20(4) 3.102(5) 164(7) 2_556
O51 H512 Cl11 0.94(4) 2.30(5) 3.178(6) 156(7) .
O61 H61 Cl11 0.84 2.37 3.143(6) 154.0 2_656
C8 H8A Cl2 0.99 2.84 3.826(5) 174.8 2_666
C17 H17A Cl3 0.99 2.93 3.900(5) 167.0 2_666
C26 H26A Cl1 0.99 2.85 3.834(5) 170.0 2_666
